data_7206034
loop_
_publ_author_name
Nonappa,
'Ahonen, Kari'
'Lahtinen, Manu'
'Kolehmainen, Erkki'

_publ_section_title
;
 Cyclic dipeptides: catalyst/promoter-free, rapid and environmentally
 benign cyclization of free amino acids
;
_journal_issue 5
_journal_name_full 'Green Chemistry'
_journal_page_first 1203
_journal_paper_doi 10.1039/c1gc15043j
_journal_volume 13
_journal_year 2011
_chemical_formula_moiety 'C18 H14 N2 O2'
_chemical_formula_sum 'C18 H14 N2 O2'
_chemical_formula_weight 290.31
_chemical_name_systematic
;
?
;
_space_group_IT_number 14
_symmetry_cell_setting monoclinic
_symmetry_Int_Tables_number 14
_symmetry_space_group_name_Hall '-P 2ybc'
_symmetry_space_group_name_H-M 'P 1 21/c 1'
_atom_sites_solution_hydrogens geom
_atom_sites_solution_primary direct
_atom_sites_solution_secondary difmap
_audit_creation_method SHELXL-97
_cell_angle_alpha 90.00
_cell_angle_beta 107.860(4)
_cell_angle_gamma 90.00
_cell_formula_units_Z 4
_cell_length_a 10.5612(14)
_cell_length_b 8.4166(5)
_cell_length_c 15.8706(19)
_cell_measurement_reflns_used 6317
_cell_measurement_temperature 123(2)
_cell_measurement_theta_max 28.283
_cell_measurement_theta_min 0.407
_cell_volume 1342.7(3)
_computing_cell_refinement DENZO-SMN
_computing_data_collection Collect
_computing_data_reduction DENZO-SMN
_computing_molecular_graphics 'Mercury 2.3'
_computing_publication_material 'SHELXL-97 (Sheldrick, 2008)'
_computing_structure_refinement 'SHELXL-97 (Sheldrick, 2008)'
_computing_structure_solution 'SHELXS97 or SIR2002'
_diffrn_ambient_temperature 123(2)
_diffrn_detector_area_resol_mean 9
_diffrn_measured_fraction_theta_full 0.994
_diffrn_measured_fraction_theta_max 0.994
_diffrn_measurement_device_type 'Kappa APEX II'
_diffrn_measurement_method '\f and \w scans'
_diffrn_radiation_monochromator graphite
_diffrn_radiation_source 'fine-focus sealed tube'
_diffrn_radiation_type MoK\a
_diffrn_radiation_wavelength 0.71073
_diffrn_reflns_av_R_equivalents 0.1095
_diffrn_reflns_av_sigmaI/netI 0.1402
_diffrn_reflns_limit_h_max 10
_diffrn_reflns_limit_h_min -13
_diffrn_reflns_limit_k_max 10
_diffrn_reflns_limit_k_min -10
_diffrn_reflns_limit_l_max 19
_diffrn_reflns_limit_l_min -17
_diffrn_reflns_number 7809
_diffrn_reflns_theta_full 26.00
_diffrn_reflns_theta_max 26.00
_diffrn_reflns_theta_min 3.84
_diffrn_standards_decay_% 0
_diffrn_standards_interval_count 0
_diffrn_standards_interval_time 0
_diffrn_standards_number 0
_exptl_absorpt_coefficient_mu 0.095
_exptl_absorpt_correction_T_max 0.7457
_exptl_absorpt_correction_T_min 0.6252
_exptl_absorpt_correction_type multi-scan
_exptl_absorpt_process_details 'SADABS (Sheldrick, G. M., 1995)'
_exptl_crystal_colour 'light orange'
_exptl_crystal_density_diffrn 1.436
_exptl_crystal_density_method 'not measured'
_exptl_crystal_description plate
_exptl_crystal_F_000 608
_exptl_crystal_size_max 0.36
_exptl_crystal_size_mid 0.12
_exptl_crystal_size_min 0.08
_refine_diff_density_max 0.302
_refine_diff_density_min -0.259
_refine_diff_density_rms 0.069
_refine_ls_extinction_method none
_refine_ls_goodness_of_fit_ref 1.031
_refine_ls_hydrogen_treatment constr
_refine_ls_matrix_type full
_refine_ls_number_parameters 199
_refine_ls_number_reflns 2627
_refine_ls_number_restraints 0
_refine_ls_restrained_S_all 1.031
_refine_ls_R_factor_all 0.1714
_refine_ls_R_factor_gt 0.0734
_refine_ls_shift/su_max 0.000
_refine_ls_shift/su_mean 0.000
_refine_ls_structure_factor_coef Fsqd
_refine_ls_weighting_details 'calc w=1/[\s^2^(Fo^2^)+(0.0000P)^2^+1.7740P] where P=(Fo^2^+2Fc^2^)/3'
_refine_ls_weighting_scheme calc
_refine_ls_wR_factor_gt 0.1142
_refine_ls_wR_factor_ref 0.1447
_reflns_number_gt 1322
_reflns_number_total 2627
_reflns_threshold_expression >2\s(I)
_cod_data_source_file c1gc15043j.txt
_cod_data_source_block xsodu176-new
_cod_depositor_comments
;
The following automatic conversions were performed:
'_symmetry_cell_setting' value 'Monoclinic' changed to 'monoclinic'
according to '/home/saulius/struct/CIF-dictionaries/cif_core.dic'
dictionary named 'cif_core.dic' version 2.4.1 from 2010-06-29.

Automatic conversion script
Id: cif_fix_enum 1555 2011-01-17 13:19:09Z saulius 
;
_cod_original_sg_symbol_H-M 'P 21/c'
_cod_database_code 7206034

loop_
_symmetry_equiv_pos_as_xyz
'x, y, z'
'-x, y+1/2, -z+1/2'
'-x, -y, -z'
'x, -y-1/2, z-1/2'

loop_
_atom_site_label
_atom_site_type_symbol
_atom_site_fract_x
_atom_site_fract_y
_atom_site_fract_z
_atom_site_U_iso_or_equiv
_atom_site_adp_type
_atom_site_occupancy
_atom_site_symmetry_multiplicity
_atom_site_calc_flag
_atom_site_refinement_flags
_atom_site_disorder_assembly
_atom_site_disorder_group
C1 C 0.5078(4) 1.3622(4) 0.8660(2) 0.0237(9) Uani 1 1 d . . .
C3 C 0.6060(4) 1.1539(4) 0.7954(2) 0.0231(9) Uani 1 1 d . . .
H3 H 0.5466 1.1644 0.7330 0.028 Uiso 1 1 calc R . .
C4 C 0.5497(4) 1.0254(4) 0.8402(2) 0.0203(9) Uani 1 1 d . . .
C6 C 0.3957(4) 1.2422(4) 0.8495(3) 0.0225(9) Uani 1 1 d . . .
H6 H 0.3399 1.2501 0.7861 0.027 Uiso 1 1 calc R . .
C7 C 0.7282(4) 1.3921(4) 0.8415(2) 0.0212(9) Uani 1 1 d . . .
C8 C 0.7617(4) 1.5486(4) 0.8657(3) 0.0269(10) Uani 1 1 d . . .
H8 H 0.7049 1.6158 0.8860 0.032 Uiso 1 1 calc R . .
C9 C 0.8820(4) 1.6021(4) 0.8588(3) 0.0315(10) Uani 1 1 d . . .
H9 H 0.9080 1.7089 0.8745 0.038 Uiso 1 1 calc R . .
C10 C 0.9666(4) 1.5034(4) 0.8293(3) 0.0349(11) Uani 1 1 d . . .
H10 H 1.0482 1.5435 0.8246 0.042 Uiso 1 1 calc R . .
C11 C 0.9305(4) 1.3468(4) 0.8071(3) 0.0300(10) Uani 1 1 d . . .
H11 H 0.9880 1.2783 0.7882 0.036 Uiso 1 1 calc R . .
C12 C 0.8105(4) 1.2915(4) 0.8127(2) 0.0232(9) Uani 1 1 d . . .
C13 C 0.7489(4) 1.1285(4) 0.7930(3) 0.0265(10) Uani 1 1 d . . .
H13A H 0.7967 1.0507 0.8384 0.032 Uiso 1 1 calc R . .
H13B H 0.7496 1.0908 0.7341 0.032 Uiso 1 1 calc R . .
C14 C 0.3621(4) 0.9892(4) 0.9031(2) 0.0201(9) Uani 1 1 d . . .
C15 C 0.3616(4) 0.8263(4) 0.9169(2) 0.0265(10) Uani 1 1 d . . .
H15 H 0.4251 0.7581 0.9042 0.032 Uiso 1 1 calc R . .
C16 C 0.2635(4) 0.7680(4) 0.9504(2) 0.0295(10) Uani 1 1 d . . .
H16 H 0.2593 0.6569 0.9601 0.035 Uiso 1 1 calc R . .
C17 C 0.1714(4) 0.8671(4) 0.9701(3) 0.0322(10) Uani 1 1 d . . .
H17 H 0.1051 0.8241 0.9927 0.039 Uiso 1 1 calc R . .
C18 C 0.1770(4) 1.0301(4) 0.9567(3) 0.0306(10) Uani 1 1 d . . .
H18 H 0.1145 1.0991 0.9700 0.037 Uiso 1 1 calc R . .
C19 C 0.2730(4) 1.0904(4) 0.9241(2) 0.0243(9) Uani 1 1 d . . .
C20 C 0.3051(4) 1.2612(4) 0.9081(3) 0.0277(10) Uani 1 1 d . . .
H20A H 0.3520 1.3155 0.9644 0.033 Uiso 1 1 calc R . .
H20B H 0.2236 1.3214 0.8773 0.033 Uiso 1 1 calc R . .
N2 N 0.6101(3) 1.3098(3) 0.83982(19) 0.0218(8) Uani 1 1 d . . .
N5 N 0.4470(3) 1.0764(3) 0.8669(2) 0.0214(7) Uani 1 1 d . . .
O1 O 0.5006(3) 1.4934(3) 0.89788(17) 0.0270(7) Uani 1 1 d . . .
O2 O 0.5919(3) 0.8889(3) 0.84772(17) 0.0272(7) Uani 1 1 d . . .

loop_
_atom_site_aniso_label
_atom_site_aniso_U_11
_atom_site_aniso_U_22
_atom_site_aniso_U_33
_atom_site_aniso_U_23
_atom_site_aniso_U_13
_atom_site_aniso_U_12
C1 0.031(3) 0.021(2) 0.017(2) 0.0030(15) 0.0042(19) 0.0027(17)
C3 0.025(2) 0.0191(18) 0.024(2) -0.0031(15) 0.0071(19) 0.0013(16)
C4 0.019(2) 0.022(2) 0.017(2) -0.0021(15) 0.0006(17) -0.0003(16)
C6 0.020(2) 0.0194(19) 0.026(2) 0.0012(15) 0.0044(19) 0.0053(16)
C7 0.020(2) 0.022(2) 0.022(2) 0.0011(15) 0.0067(18) -0.0005(16)
C8 0.028(3) 0.022(2) 0.029(2) -0.0001(16) 0.0060(19) -0.0011(16)
C9 0.032(3) 0.025(2) 0.036(3) 0.0002(18) 0.008(2) -0.0057(19)
C10 0.029(3) 0.033(2) 0.042(3) 0.0031(19) 0.012(2) -0.0068(19)
C11 0.024(3) 0.030(2) 0.035(3) 0.0011(17) 0.009(2) 0.0053(18)
C12 0.020(2) 0.023(2) 0.025(2) 0.0017(15) 0.0043(18) -0.0005(16)
C13 0.030(3) 0.021(2) 0.031(2) -0.0022(16) 0.013(2) 0.0037(17)
C14 0.019(2) 0.0235(19) 0.017(2) -0.0009(15) 0.0055(18) -0.0031(17)
C15 0.032(3) 0.026(2) 0.019(2) 0.0031(16) 0.0051(19) 0.0007(18)
C16 0.038(3) 0.024(2) 0.024(2) -0.0015(16) 0.006(2) -0.0063(19)
C17 0.031(3) 0.036(2) 0.030(3) 0.0003(18) 0.010(2) -0.007(2)
C18 0.026(2) 0.037(2) 0.031(3) -0.0041(18) 0.012(2) 0.0021(19)
C19 0.023(2) 0.024(2) 0.025(2) -0.0017(16) 0.0065(18) -0.0016(17)
C20 0.021(2) 0.027(2) 0.036(3) -0.0005(17) 0.010(2) 0.0025(17)
N2 0.028(2) 0.0160(16) 0.0227(18) -0.0047(12) 0.0089(16) -0.0029(13)
N5 0.0221(19) 0.0161(16) 0.0272(19) 0.0004(12) 0.0092(15) 0.0011(13)
O1 0.0334(17) 0.0197(14) 0.0289(16) -0.0009(11) 0.0109(13) 0.0036(12)
O2 0.0288(17) 0.0204(14) 0.0333(16) -0.0033(11) 0.0106(13) 0.0004(12)

loop_
_atom_type_symbol
_atom_type_description
_atom_type_scat_dispersion_real
_atom_type_scat_dispersion_imag
_atom_type_scat_source
C C 0.0033 0.0016 'International Tables Vol C Tables 4.2.6.8 and 6.1.1.4'
H H 0.0000 0.0000 'International Tables Vol C Tables 4.2.6.8 and 6.1.1.4'
N N 0.0061 0.0033 'International Tables Vol C Tables 4.2.6.8 and 6.1.1.4'
O O 0.0106 0.0060 'International Tables Vol C Tables 4.2.6.8 and 6.1.1.4'

loop_
_geom_angle_atom_site_label_1
_geom_angle_atom_site_label_2
_geom_angle_atom_site_label_3
_geom_angle
_geom_angle_site_symmetry_1
_geom_angle_site_symmetry_3
_geom_angle_publ_flag
O1 C1 N2 125.4(4) . . ?
O1 C1 C6 121.8(4) . . ?
N2 C1 C6 112.8(3) . . ?
N2 C3 C4 111.5(3) . . ?
N2 C3 C13 104.4(3) . . ?
C4 C3 C13 116.3(3) . . ?
N2 C3 H3 108.1 . . ?
C4 C3 H3 108.1 . . ?
C13 C3 H3 108.1 . . ?
O2 C4 N5 124.9(3) . . ?
O2 C4 C3 122.1(3) . . ?
N5 C4 C3 112.9(3) . . ?
N5 C6 C1 111.8(3) . . ?
N5 C6 C20 104.1(3) . . ?
C1 C6 C20 115.1(3) . . ?
N5 C6 H6 108.5 . . ?
C1 C6 H6 108.5 . . ?
C20 C6 H6 108.5 . . ?
C8 C7 C12 122.5(4) . . ?
C8 C7 N2 128.1(3) . . ?
C12 C7 N2 109.4(3) . . ?
C9 C8 C7 116.7(4) . . ?
C9 C8 H8 121.6 . . ?
C7 C8 H8 121.6 . . ?
C8 C9 C10 121.9(4) . . ?
C8 C9 H9 119.1 . . ?
C10 C9 H9 119.1 . . ?
C11 C10 C9 119.6(4) . . ?
C11 C10 H10 120.2 . . ?
C9 C10 H10 120.2 . . ?
C12 C11 C10 119.4(4) . . ?
C12 C11 H11 120.3 . . ?
C10 C11 H11 120.3 . . ?
C11 C12 C7 119.8(3) . . ?
C11 C12 C13 129.8(4) . . ?
C7 C12 C13 110.4(3) . . ?
C12 C13 C3 103.5(3) . . ?
C12 C13 H13A 111.1 . . ?
C3 C13 H13A 111.1 . . ?
C12 C13 H13B 111.1 . . ?
C3 C13 H13B 111.1 . . ?
H13A C13 H13B 109.0 . . ?
C19 C14 C15 122.3(4) . . ?
C19 C14 N5 110.0(3) . . ?
C15 C14 N5 127.7(4) . . ?
C14 C15 C16 116.6(4) . . ?
C14 C15 H15 121.7 . . ?
C16 C15 H15 121.7 . . ?
C17 C16 C15 122.0(4) . . ?
C17 C16 H16 119.0 . . ?
C15 C16 H16 119.0 . . ?
C16 C17 C18 119.5(4) . . ?
C16 C17 H17 120.3 . . ?
C18 C17 H17 120.3 . . ?
C19 C18 C17 119.6(4) . . ?
C19 C18 H18 120.2 . . ?
C17 C18 H18 120.2 . . ?
C18 C19 C14 120.0(3) . . ?
C18 C19 C20 130.1(4) . . ?
C14 C19 C20 109.9(3) . . ?
C19 C20 C6 102.4(3) . . ?
C19 C20 H20A 111.3 . . ?
C6 C20 H20A 111.3 . . ?
C19 C20 H20B 111.3 . . ?
C6 C20 H20B 111.3 . . ?
H20A C20 H20B 109.2 . . ?
C1 N2 C7 128.2(3) . . ?
C1 N2 C3 121.8(3) . . ?
C7 N2 C3 109.8(3) . . ?
C4 N5 C14 129.4(3) . . ?
C4 N5 C6 121.4(3) . . ?
C14 N5 C6 108.8(3) . . ?

loop_
_geom_bond_atom_site_label_1
_geom_bond_atom_site_label_2
_geom_bond_distance
_geom_bond_site_symmetry_2
_geom_bond_publ_flag
C1 O1 1.227(4) . ?
C1 N2 1.346(5) . ?
C1 C6 1.516(5) . ?
C3 N2 1.484(4) . ?
C3 C4 1.513(5) . ?
C3 C13 1.536(5) . ?
C3 H3 1.0000 . ?
C4 O2 1.225(4) . ?
C4 N5 1.350(5) . ?
C6 N5 1.491(4) . ?
C6 C20 1.535(5) . ?
C6 H6 1.0000 . ?
C7 C8 1.387(5) . ?
C7 C12 1.387(5) . ?
C7 N2 1.419(5) . ?
C8 C9 1.384(5) . ?
C8 H8 0.9500 . ?
C9 C10 1.401(6) . ?
C9 H9 0.9500 . ?
C10 C11 1.387(5) . ?
C10 H10 0.9500 . ?
C11 C12 1.378(5) . ?
C11 H11 0.9500 . ?
C12 C13 1.510(5) . ?
C13 H13A 0.9900 . ?
C13 H13B 0.9900 . ?
C14 C19 1.383(5) . ?
C14 C15 1.389(5) . ?
C14 N5 1.410(5) . ?
C15 C16 1.391(6) . ?
C15 H15 0.9500 . ?
C16 C17 1.388(5) . ?
C16 H16 0.9500 . ?
C17 C18 1.392(5) . ?
C17 H17 0.9500 . ?
C18 C19 1.369(5) . ?
C18 H18 0.9500 . ?
C19 C20 1.516(5) . ?
C20 H20A 0.9900 . ?
C20 H20B 0.9900 . ?

loop_
_geom_torsion_atom_site_label_1
_geom_torsion_atom_site_label_2
_geom_torsion_atom_site_label_3
_geom_torsion_atom_site_label_4
_geom_torsion
_geom_torsion_site_symmetry_1
_geom_torsion_site_symmetry_2
_geom_torsion_site_symmetry_3
_geom_torsion_site_symmetry_4
_geom_torsion_publ_flag
N2 C3 C4 O2 -143.3(3) . . . . ?
C13 C3 C4 O2 -23.8(5) . . . . ?
N2 C3 C4 N5 39.2(4) . . . . ?
C13 C3 C4 N5 158.7(3) . . . . ?
O1 C1 C6 N5 -143.6(3) . . . . ?
N2 C1 C6 N5 38.2(4) . . . . ?
O1 C1 C6 C20 -25.1(5) . . . . ?
N2 C1 C6 C20 156.7(3) . . . . ?
C12 C7 C8 C9 0.8(5) . . . . ?
N2 C7 C8 C9 -178.0(3) . . . . ?
C7 C8 C9 C10 -0.3(6) . . . . ?
C8 C9 C10 C11 -0.7(6) . . . . ?
C9 C10 C11 C12 1.3(6) . . . . ?
C10 C11 C12 C7 -0.8(6) . . . . ?
C10 C11 C12 C13 -179.7(4) . . . . ?
C8 C7 C12 C11 -0.3(6) . . . . ?
N2 C7 C12 C11 178.7(3) . . . . ?
C8 C7 C12 C13 178.9(3) . . . . ?
N2 C7 C12 C13 -2.1(4) . . . . ?
C11 C12 C13 C3 -169.7(4) . . . . ?
C7 C12 C13 C3 11.3(4) . . . . ?
N2 C3 C13 C12 -15.4(4) . . . . ?
C4 C3 C13 C12 -138.7(3) . . . . ?
C19 C14 C15 C16 2.1(5) . . . . ?
N5 C14 C15 C16 -177.3(3) . . . . ?
C14 C15 C16 C17 -0.7(6) . . . . ?
C15 C16 C17 C18 -0.3(6) . . . . ?
C16 C17 C18 C19 0.1(6) . . . . ?
C17 C18 C19 C14 1.3(6) . . . . ?
C17 C18 C19 C20 -176.4(4) . . . . ?
C15 C14 C19 C18 -2.4(6) . . . . ?
N5 C14 C19 C18 177.1(3) . . . . ?
C15 C14 C19 C20 175.7(3) . . . . ?
N5 C14 C19 C20 -4.8(4) . . . . ?
C18 C19 C20 C6 -165.6(4) . . . . ?
C14 C19 C20 C6 16.6(4) . . . . ?
N5 C6 C20 C19 -21.1(4) . . . . ?
C1 C6 C20 C19 -143.9(3) . . . . ?
O1 C1 N2 C7 -1.1(6) . . . . ?
C6 C1 N2 C7 177.0(3) . . . . ?
O1 C1 N2 C3 -175.1(3) . . . . ?
C6 C1 N2 C3 3.1(5) . . . . ?
C8 C7 N2 C1 -4.1(6) . . . . ?
C12 C7 N2 C1 176.9(3) . . . . ?
C8 C7 N2 C3 170.4(3) . . . . ?
C12 C7 N2 C3 -8.6(4) . . . . ?
C4 C3 N2 C1 -43.5(4) . . . . ?
C13 C3 N2 C1 -169.9(3) . . . . ?
C4 C3 N2 C7 141.5(3) . . . . ?
C13 C3 N2 C7 15.2(4) . . . . ?
O2 C4 N5 C14 -4.0(6) . . . . ?
C3 C4 N5 C14 173.5(3) . . . . ?
O2 C4 N5 C6 -175.6(3) . . . . ?
C3 C4 N5 C6 1.9(5) . . . . ?
C19 C14 N5 C4 177.8(3) . . . . ?
C15 C14 N5 C4 -2.7(6) . . . . ?
C19 C14 N5 C6 -9.7(4) . . . . ?
C15 C14 N5 C6 169.7(3) . . . . ?
C1 C6 N5 C4 -42.3(4) . . . . ?
C20 C6 N5 C4 -167.1(3) . . . . ?
C1 C6 N5 C14 144.6(3) . . . . ?
C20 C6 N5 C14 19.7(4) . . . . ?
